data_7055297
loop_
_publ_author_name
'Santos, Carina'
'G\'omez, Margarita'
'\'Alvarez, Eleuterio'
'Ngoune, Jean'
'Marchetti, Fabio'
'Pettinari, Riccardo'
'Pettinari, Claudio'

_publ_section_title
;
 Group 9 and 10 complexes with the bidentate di(1H-indazol-1-yl)methane
 and di(2H-indazol-2-yl)methane ligands: synthesis and structural
 characterization
;
_journal_issue 7
_journal_name_full 'New J. Chem.'
_journal_page_first 5695
_journal_paper_doi 10.1039/C5NJ03135D
_journal_volume 40
_journal_year 2016
_chemical_formula_moiety 'C19 H18 N4 O4 Pd, H2 O'
_chemical_formula_sum 'C19 H20 N4 O5 Pd'
_chemical_formula_weight 490.79
_chemical_name_systematic
; 
 ? 
;
_space_group_IT_number 2
_symmetry_cell_setting triclinic
_symmetry_space_group_name_Hall '-P 1'
_symmetry_space_group_name_H-M 'P -1'
_atom_sites_solution_hydrogens geom
_atom_sites_solution_primary direct
_atom_sites_solution_secondary difmap
_audit_creation_method SHELXL-97
_audit_update_record
;
2015-11-05 deposited with the CCDC.
2016-01-08 downloaded from the CCDC.
;
_cell_angle_alpha 111.8050(10)
_cell_angle_beta 97.5450(10)
_cell_angle_gamma 96.2910(10)
_cell_formula_units_Z 2
_cell_length_a 8.8396(4)
_cell_length_b 10.9300(6)
_cell_length_c 11.5282(6)
_cell_measurement_reflns_used 9934
_cell_measurement_temperature 291(2)
_cell_measurement_theta_max 30.37
_cell_measurement_theta_min 2.84
_cell_volume 1009.89(9)
_computing_cell_refinement 'APEX2 Software Suite (Bruker, 2007)'
_computing_data_collection 'APEX2 Software Suite (Bruker, 2007)'
_computing_data_reduction 'APEX2 Software Suite (Bruker, 2007)'
_computing_molecular_graphics 'SHELXTL (Sheldrick, 2008)'
_computing_publication_material 'SHELXTL and publCIF (Westrip, 2010)'
_computing_structure_refinement 'SHELXL97 (Sheldrick, 2008)'
_computing_structure_solution 'SIR2002 (Burla et al., 2003)'
_diffrn_ambient_temperature 291(2)
_diffrn_detector_area_resol_mean 8.26
_diffrn_measured_fraction_theta_full 0.988
_diffrn_measured_fraction_theta_max 0.988
_diffrn_measurement_device_type
;
 Bruker-Nonius X8kappa APEX II CCD area detector
;
_diffrn_measurement_method 'phi and omega scans with narrow frames'
_diffrn_radiation_monochromator graphite
_diffrn_radiation_source 'fine-focus sealed tube'
_diffrn_radiation_type MoK\a
_diffrn_radiation_wavelength 0.71073
_diffrn_reflns_av_R_equivalents 0.0181
_diffrn_reflns_av_sigmaI/netI 0.0152
_diffrn_reflns_limit_h_max 10
_diffrn_reflns_limit_h_min -10
_diffrn_reflns_limit_k_max 13
_diffrn_reflns_limit_k_min -11
_diffrn_reflns_limit_l_max 11
_diffrn_reflns_limit_l_min -13
_diffrn_reflns_number 16409
_diffrn_reflns_theta_full 25.25
_diffrn_reflns_theta_max 25.25
_diffrn_reflns_theta_min 1.94
_diffrn_standards_decay_% 0
_exptl_absorpt_coefficient_mu 0.957
_exptl_absorpt_correction_T_max 0.9094
_exptl_absorpt_correction_T_min 0.8609
_exptl_absorpt_correction_type multi-scan
_exptl_absorpt_process_details
;
program SADABS, Bruker (2001).
;
_exptl_crystal_colour yellow
_exptl_crystal_density_diffrn 1.614
_exptl_crystal_density_method 'not measured'
_exptl_crystal_description prism
_exptl_crystal_F_000 496
_exptl_crystal_size_max 0.25
_exptl_crystal_size_mid 0.13
_exptl_crystal_size_min 0.10
_refine_diff_density_max 0.485
_refine_diff_density_min -0.412
_refine_diff_density_rms 0.055
_refine_ls_extinction_method none
_refine_ls_goodness_of_fit_ref 1.050
_refine_ls_hydrogen_treatment mixed
_refine_ls_matrix_type full
_refine_ls_number_parameters 270
_refine_ls_number_reflns 3614
_refine_ls_number_restraints 0
_refine_ls_restrained_S_all 1.015
_refine_ls_R_factor_all 0.0264
_refine_ls_R_factor_gt 0.0227
_refine_ls_shift/su_max 0.001
_refine_ls_shift/su_mean 0.000
_refine_ls_structure_factor_coef Fsqd
_refine_ls_weighting_details 'calc w=1/[\s^2^(Fo^2^)+(0.0334P)^2^+0.5493P] where P=(Fo^2^+2Fc^2^)/3'
_refine_ls_weighting_scheme calc
_refine_ls_wR_factor_gt 0.0590
_refine_ls_wR_factor_ref 0.0609
_reflns_number_gt 3307
_reflns_number_total 3614
_reflns_threshold_expression >2sigma(I)
_cod_data_source_file c5nj03135d1.cif
_cod_data_source_block 7H2O
_cod_depositor_comments
;
The following automatic conversions were performed:

'_symmetry_cell_setting' value 'Triclinic' changed to 'triclinic'
according to
/usr/data/users/saulius/crontab/automatic-downloads/rss-feeds/RSC/lib/dictionaries/cif_core.dic
dictionary named 'cif_core.dic' version 2.4.2 from 2011-04-26.

Automatic conversion script
Id: cif_fix_values 4268 2015-11-12 08:31:59Z antanas 

 Adding full bibliography for 7055292--7055297.cif.
;
_cod_database_code 7055297

loop_
_symmetry_equiv_pos_as_xyz
'x, y, z'
'-x, -y, -z'

loop_
_atom_site_label
_atom_site_type_symbol
_atom_site_fract_x
_atom_site_fract_y
_atom_site_fract_z
_atom_site_U_iso_or_equiv
_atom_site_adp_type
_atom_site_occupancy
_atom_site_symmetry_multiplicity
_atom_site_calc_flag
_atom_site_refinement_flags
Pd1 Pd 0.028128(18) 0.135913(15) 0.683059(16) 0.03580(7) Uani 1 1 d .
O1 O 0.1379(2) 0.00191(16) 0.72424(17) 0.0495(4) Uani 1 1 d .
O2 O 0.1334(2) 0.1021(2) 0.92977(19) 0.0653(5) Uani 1 1 d .
O3 O -0.16722(19) -0.00203(15) 0.60607(17) 0.0465(4) Uani 1 1 d .
O4 O -0.3011(2) 0.1169(2) 0.7474(2) 0.0701(6) Uani 1 1 d .
N1 N -0.0273(2) 0.40307(17) 0.70351(17) 0.0350(4) Uani 1 1 d .
N2 N -0.0718(2) 0.26959(17) 0.63095(17) 0.0357(4) Uani 1 1 d .
N3 N 0.22211(19) 0.40223(17) 0.80723(17) 0.0346(4) Uani 1 1 d .
N4 N 0.2274(2) 0.26871(18) 0.75581(17) 0.0365(4) Uani 1 1 d .
C1 C -0.1661(3) 0.2569(2) 0.5278(2) 0.0427(5) Uani 1 1 d .
H1 H -0.2120 0.1758 0.4621 0.051 Uiso 1 1 calc R
C2 C -0.1880(3) 0.3843(2) 0.5308(2) 0.0407(5) Uani 1 1 d .
C3 C -0.2756(3) 0.4329(3) 0.4511(3) 0.0566(7) Uani 1 1 d .
H3 H -0.3406 0.3747 0.3760 0.068 Uiso 1 1 calc R
C4 C -0.2620(4) 0.5675(3) 0.4875(3) 0.0629(8) Uani 1 1 d .
H4 H -0.3196 0.6009 0.4363 0.075 Uiso 1 1 calc R
C5 C -0.1638(3) 0.6581(3) 0.6001(3) 0.0561(7) Uani 1 1 d .
H5 H -0.1563 0.7495 0.6200 0.067 Uiso 1 1 calc R
C6 C -0.0792(3) 0.6150(2) 0.6810(3) 0.0455(5) Uani 1 1 d .
H6 H -0.0154 0.6744 0.7562 0.055 Uiso 1 1 calc R
C7 C -0.0941(2) 0.4762(2) 0.6442(2) 0.0350(5) Uani 1 1 d .
C8 C 0.3744(3) 0.2560(2) 0.7538(2) 0.0407(5) Uani 1 1 d .
H8 H 0.4102 0.1751 0.7237 0.049 Uiso 1 1 calc R
C9 C 0.4687(2) 0.3836(2) 0.8040(2) 0.0386(5) Uani 1 1 d .
C10 C 0.6290(3) 0.4306(3) 0.8257(2) 0.0503(6) Uani 1 1 d .
H10 H 0.6991 0.3718 0.8052 0.060 Uiso 1 1 calc R
C11 C 0.6771(3) 0.5658(3) 0.8778(2) 0.0551(7) Uani 1 1 d .
H11 H 0.7824 0.5992 0.8934 0.066 Uiso 1 1 calc R
C12 C 0.5733(3) 0.6561(3) 0.9087(2) 0.0518(6) Uani 1 1 d .
H12 H 0.6116 0.7474 0.9426 0.062 Uiso 1 1 calc R
C13 C 0.4167(3) 0.6136(2) 0.8905(2) 0.0426(5) Uani 1 1 d .
H13 H 0.3479 0.6734 0.9121 0.051 Uiso 1 1 calc R
C14 C 0.3671(2) 0.4754(2) 0.83757(19) 0.0335(4) Uani 1 1 d .
C15 C 0.0743(2) 0.4437(2) 0.8248(2) 0.0347(5) Uani 1 1 d .
H15A H 0.0275 0.4038 0.8769 0.042 Uiso 1 1 calc R
H15B H 0.0894 0.5401 0.8687 0.042 Uiso 1 1 calc R
C16 C 0.1726(3) 0.0181(2) 0.8401(3) 0.0474(6) Uani 1 1 d .
C17 C 0.2769(4) -0.0743(3) 0.8635(4) 0.0763(9) Uani 1 1 d .
H17A H 0.3832 -0.0333 0.8782 0.115 Uiso 1 1 calc R
H17B H 0.2570 -0.1574 0.7905 0.115 Uiso 1 1 calc R
H17C H 0.2568 -0.0908 0.9367 0.115 Uiso 1 1 calc R
C18 C -0.2873(3) 0.0176(2) 0.6577(3) 0.0491(6) Uani 1 1 d .
C19 C -0.4227(3) -0.0971(3) 0.5966(3) 0.0742(9) Uani 1 1 d .
H19A H -0.4224 -0.1536 0.6435 0.111 Uiso 1 1 calc R
H19B H -0.4137 -0.1482 0.5105 0.111 Uiso 1 1 calc R
H19C H -0.5178 -0.0623 0.5970 0.111 Uiso 1 1 calc R
O5 O 0.9083(3) 0.2613(2) 0.97511(19) 0.0614(5) Uani 1 1 d D
H1O H 0.836(3) 0.232(4) 0.912(3) 0.092 Uiso 1 1 d D
H2O H 0.974(3) 0.213(3) 0.958(3) 0.092 Uiso 1 1 d D

loop_
_atom_site_aniso_label
_atom_site_aniso_U_11
_atom_site_aniso_U_22
_atom_site_aniso_U_33
_atom_site_aniso_U_23
_atom_site_aniso_U_13
_atom_site_aniso_U_12
Pd1 0.03818(10) 0.02455(10) 0.04049(11) 0.00904(7) 0.00326(7) 0.00665(7)
O1 0.0597(10) 0.0307(9) 0.0533(10) 0.0118(8) 0.0021(8) 0.0145(8)
O2 0.0721(13) 0.0640(13) 0.0610(12) 0.0242(10) 0.0109(10) 0.0192(10)
O3 0.0457(9) 0.0273(8) 0.0570(10) 0.0088(7) 0.0035(8) 0.0024(7)
O4 0.0545(11) 0.0533(12) 0.0773(14) -0.0018(10) 0.0108(10) 0.0074(9)
N1 0.0339(9) 0.0267(9) 0.0398(10) 0.0099(8) 0.0002(8) 0.0060(7)
N2 0.0355(9) 0.0280(9) 0.0381(10) 0.0093(8) 0.0008(8) 0.0030(7)
N3 0.0308(8) 0.0286(9) 0.0394(10) 0.0090(8) 0.0017(7) 0.0065(7)
N4 0.0357(9) 0.0311(9) 0.0425(10) 0.0135(8) 0.0063(8) 0.0094(7)
C1 0.0429(12) 0.0391(13) 0.0376(12) 0.0087(10) -0.0013(10) 0.0056(10)
C2 0.0402(11) 0.0478(13) 0.0378(12) 0.0186(10) 0.0089(10) 0.0143(10)
C3 0.0631(16) 0.0687(18) 0.0417(13) 0.0229(13) 0.0058(12) 0.0270(14)
C4 0.081(2) 0.076(2) 0.0561(16) 0.0419(16) 0.0221(15) 0.0446(17)
C5 0.0683(17) 0.0503(15) 0.0681(17) 0.0344(14) 0.0259(14) 0.0280(13)
C6 0.0440(12) 0.0371(13) 0.0600(15) 0.0215(11) 0.0150(11) 0.0105(10)
C7 0.0314(10) 0.0358(11) 0.0423(12) 0.0176(10) 0.0112(9) 0.0101(9)
C8 0.0398(11) 0.0402(13) 0.0467(13) 0.0186(11) 0.0114(10) 0.0157(10)
C9 0.0364(11) 0.0480(14) 0.0368(12) 0.0217(11) 0.0076(9) 0.0095(10)
C10 0.0350(12) 0.0668(17) 0.0532(15) 0.0261(13) 0.0133(11) 0.0108(11)
C11 0.0357(12) 0.0737(19) 0.0528(15) 0.0255(14) 0.0087(11) -0.0056(12)
C12 0.0524(14) 0.0495(15) 0.0441(13) 0.0156(12) 0.0013(11) -0.0100(12)
C13 0.0441(12) 0.0397(13) 0.0391(12) 0.0130(10) 0.0016(10) 0.0031(10)
C14 0.0323(10) 0.0394(12) 0.0293(10) 0.0152(9) 0.0029(8) 0.0044(9)
C15 0.0321(10) 0.0316(11) 0.0357(11) 0.0082(9) 0.0036(9) 0.0074(9)
C16 0.0446(13) 0.0324(12) 0.0650(17) 0.0220(12) 0.0037(12) 0.0028(10)
C17 0.087(2) 0.061(2) 0.092(2) 0.0435(19) 0.0034(19) 0.0267(17)
C18 0.0439(13) 0.0357(13) 0.0597(16) 0.0141(12) -0.0026(12) 0.0058(10)
C19 0.0481(15) 0.0509(17) 0.099(2) 0.0092(17) 0.0021(16) -0.0027(13)
O5 0.0679(13) 0.0465(11) 0.0562(11) 0.0033(9) 0.0123(10) 0.0148(9)

loop_
_atom_type_symbol
_atom_type_description
_atom_type_scat_dispersion_real
_atom_type_scat_dispersion_imag
_atom_type_scat_source
C C 0.0033 0.0016 'International Tables Vol C Tables 4.2.6.8 and 6.1.1.4'
H H 0.0000 0.0000 'International Tables Vol C Tables 4.2.6.8 and 6.1.1.4'
N N 0.0061 0.0033 'International Tables Vol C Tables 4.2.6.8 and 6.1.1.4'
O O 0.0106 0.0060 'International Tables Vol C Tables 4.2.6.8 and 6.1.1.4'
Pd Pd -0.9988 1.0072 'International Tables Vol C Tables 4.2.6.8 and 6.1.1.4'

loop_
_geom_angle_atom_site_label_1
_geom_angle_atom_site_label_2
_geom_angle_atom_site_label_3
_geom_angle
O1 Pd1 N4 88.66(7)
O1 Pd1 N2 175.40(7)
N4 Pd1 N2 89.65(7)
O1 Pd1 O3 90.03(7)
N4 Pd1 O3 177.88(6)
N2 Pd1 O3 91.52(7)
C16 O1 Pd1 118.34(15)
C18 O3 Pd1 119.13(15)
C7 N1 N2 110.24(17)
C7 N1 C15 131.20(18)
N2 N1 C15 118.55(17)
C1 N2 N1 107.74(18)
C1 N2 Pd1 132.23(16)
N1 N2 Pd1 119.57(13)
C14 N3 N4 110.46(16)
C14 N3 C15 130.77(18)
N4 N3 C15 118.73(17)
C8 N4 N3 107.51(18)
C8 N4 Pd1 132.62(16)
N3 N4 Pd1 119.45(13)
N2 C1 C2 110.2(2)
N2 C1 H1 124.9
C2 C1 H1 124.9
C7 C2 C3 118.9(2)
C7 C2 C1 105.1(2)
C3 C2 C1 136.0(2)
C4 C3 C2 117.9(3)
C4 C3 H3 121.1
C2 C3 H3 121.1
C3 C4 C5 122.4(3)
C3 C4 H4 118.8
C5 C4 H4 118.8
C6 C5 C4 121.5(3)
C6 C5 H5 119.3
C4 C5 H5 119.3
C5 C6 C7 116.3(2)
C5 C6 H6 121.9
C7 C6 H6 121.9
N1 C7 C6 130.3(2)
N1 C7 C2 106.64(19)
C6 C7 C2 123.1(2)
N4 C8 C9 109.9(2)
N4 C8 H8 125.0
C9 C8 H8 125.0
C14 C9 C10 119.6(2)
C14 C9 C8 105.51(19)
C10 C9 C8 134.9(2)
C11 C10 C9 117.3(2)
C11 C10 H10 121.4
C9 C10 H10 121.4
C10 C11 C12 122.3(2)
C10 C11 H11 118.9
C12 C11 H11 118.9
C13 C12 C11 121.9(2)
C13 C12 H12 119.0
C11 C12 H12 119.0
C12 C13 C14 116.0(2)
C12 C13 H13 122.0
C14 C13 H13 122.0
N3 C14 C13 130.4(2)
N3 C14 C9 106.60(19)
C13 C14 C9 123.0(2)
N1 C15 N3 110.29(17)
N1 C15 H15A 109.6
N3 C15 H15A 109.6
N1 C15 H15B 109.6
N3 C15 H15B 109.6
H15A C15 H15B 108.1
O2 C16 O1 125.9(2)
O2 C16 C17 119.7(3)
O1 C16 C17 114.3(3)
C16 C17 H17A 109.5
C16 C17 H17B 109.5
H17A C17 H17B 109.5
C16 C17 H17C 109.5
H17A C17 H17C 109.5
H17B C17 H17C 109.5
O4 C18 O3 126.8(2)
O4 C18 C19 119.2(3)
O3 C18 C19 114.1(2)
C18 C19 H19A 109.5
C18 C19 H19B 109.5
H19A C19 H19B 109.5
C18 C19 H19C 109.5
H19A C19 H19C 109.5
H19B C19 H19C 109.5
H1O O5 H2O 107(2)

loop_
_geom_bond_atom_site_label_1
_geom_bond_atom_site_label_2
_geom_bond_distance
Pd1 O1 2.0049(16)
Pd1 N4 2.0152(18)
Pd1 N2 2.0177(18)
Pd1 O3 2.0189(16)
O1 C16 1.270(3)
O2 C16 1.221(3)
O3 C18 1.284(3)
O4 C18 1.221(3)
N1 C7 1.363(3)
N1 N2 1.365(2)
N1 C15 1.443(3)
N2 C1 1.312(3)
N3 C14 1.362(3)
N3 N4 1.365(2)
N3 C15 1.443(3)
N4 C8 1.324(3)
C1 C2 1.416(3)
C1 H1 0.9300
C2 C7 1.402(3)
C2 C3 1.411(3)
C3 C4 1.357(4)
C3 H3 0.9300
C4 C5 1.407(4)
C4 H4 0.9300
C5 C6 1.369(4)
C5 H5 0.9300
C6 C7 1.400(3)
C6 H6 0.9300
C8 C9 1.411(3)
C8 H8 0.9300
C9 C14 1.401(3)
C9 C10 1.409(3)
C10 C11 1.365(4)
C10 H10 0.9300
C11 C12 1.402(4)
C11 H11 0.9300
C12 C13 1.373(3)
C12 H12 0.9300
C13 C14 1.395(3)
C13 H13 0.9300
C15 H15A 0.9700
C15 H15B 0.9700
C16 C17 1.511(4)
C17 H17A 0.9600
C17 H17B 0.9600
C17 H17C 0.9600
C18 C19 1.515(4)
C19 H19A 0.9600
C19 H19B 0.9600
C19 H19C 0.9600
O5 H1O 0.838(17)
O5 H2O 0.821(17)

loop_
_geom_hbond_atom_site_label_D
_geom_hbond_atom_site_label_H
_geom_hbond_atom_site_label_A
_geom_hbond_distance_DH
_geom_hbond_distance_HA
_geom_hbond_distance_DA
_geom_hbond_angle_DHA
_geom_hbond_site_symmetry_A
O5 H2O O2 0.821(17) 1.940(17) 2.760(3) 176(3) 1_655
O5 H1O O4 0.838(17) 1.98(2) 2.796(3) 163(3) 1_655

loop_
_geom_torsion_atom_site_label_1
_geom_torsion_atom_site_label_2
_geom_torsion_atom_site_label_3
_geom_torsion_atom_site_label_4
_geom_torsion
N4 Pd1 O1 C16 72.24(18)
O3 Pd1 O1 C16 -109.44(18)
O1 Pd1 O3 C18 115.76(19)
N2 Pd1 O3 C18 -68.57(19)
C7 N1 N2 C1 -0.5(2)
C15 N1 N2 C1 178.33(18)
C7 N1 N2 Pd1 172.62(13)
C15 N1 N2 Pd1 -8.6(2)
N4 Pd1 N2 C1 138.6(2)
O3 Pd1 N2 C1 -39.6(2)
N4 Pd1 N2 N1 -32.53(16)
O3 Pd1 N2 N1 149.24(15)
C14 N3 N4 C8 0.4(2)
C15 N3 N4 C8 -177.68(19)
C14 N3 N4 Pd1 -173.02(13)
C15 N3 N4 Pd1 8.9(2)
O1 Pd1 N4 C8 36.6(2)
N2 Pd1 N4 C8 -139.1(2)
O1 Pd1 N4 N3 -151.98(16)
N2 Pd1 N4 N3 32.30(16)
N1 N2 C1 C2 -0.8(3)
Pd1 N2 C1 C2 -172.68(15)
N2 C1 C2 C7 1.7(3)
N2 C1 C2 C3 -178.5(3)
C7 C2 C3 C4 1.3(4)
C1 C2 C3 C4 -178.5(3)
C2 C3 C4 C5 0.5(4)
C3 C4 C5 C6 -1.7(4)
C4 C5 C6 C7 1.0(4)
N2 N1 C7 C6 -178.3(2)
C15 N1 C7 C6 3.1(4)
N2 N1 C7 C2 1.5(2)
C15 N1 C7 C2 -177.1(2)
C5 C6 C7 N1 -179.5(2)
C5 C6 C7 C2 0.8(3)
C3 C2 C7 N1 178.2(2)
C1 C2 C7 N1 -1.9(2)
C3 C2 C7 C6 -1.9(3)
C1 C2 C7 C6 177.9(2)
N3 N4 C8 C9 -0.4(3)
Pd1 N4 C8 C9 171.79(16)
N4 C8 C9 C14 0.3(3)
N4 C8 C9 C10 179.5(2)
C14 C9 C10 C11 -0.8(3)
C8 C9 C10 C11 -179.9(3)
C9 C10 C11 C12 -0.3(4)
C10 C11 C12 C13 1.2(4)
C11 C12 C13 C14 -1.0(4)
N4 N3 C14 C13 179.3(2)
C15 N3 C14 C13 -3.0(4)
N4 N3 C14 C9 -0.2(2)
C15 N3 C14 C9 177.5(2)
C12 C13 C14 N3 -179.6(2)
C12 C13 C14 C9 -0.2(3)
C10 C9 C14 N3 -179.4(2)
C8 C9 C14 N3 0.0(2)
C10 C9 C14 C13 1.0(3)
C8 C9 C14 C13 -179.6(2)
C7 N1 C15 N3 -117.6(2)
N2 N1 C15 N3 63.9(2)
C14 N3 C15 N1 118.2(2)
N4 N3 C15 N1 -64.2(2)
Pd1 O1 C16 O2 6.8(4)
Pd1 O1 C16 C17 -170.67(19)
Pd1 O3 C18 O4 4.5(4)
Pd1 O3 C18 C19 -176.1(2)
